data_7131558
loop_
_publ_author_name
'Wehmeyer, Frerk-Ulfert'
'Langer, Robert'

_publ_section_title
;
 A hampered oxidative addition of pre-coordinated pincer ligands can
 favour alternative pathways of activation.
;
_journal_issue 40
_journal_name_full 'Chemical communications (Cambridge, England)'
_journal_page_first 6004
_journal_page_last 6007
_journal_paper_doi 10.1039/d3cc00874f
_journal_volume 59
_journal_year 2023
_chemical_formula_moiety 'C50 H46 B P4 Pt, F6 P, 0.5(C7 H8)'
_chemical_formula_sum 'C53.5 H50 B F6 P5 Pt'
_chemical_formula_weight 1167.68
_space_group_crystal_system monoclinic
_space_group_IT_number 14
_space_group_name_Hall '-P 2yn'
_space_group_name_H-M_alt 'P 1 21/n 1'
_atom_sites_solution_hydrogens mixed
_atom_sites_solution_primary dual
_audit_creation_date 2022-11-21
_audit_creation_method
; 
Olex2 1.3 
(compiled 2020.11.12 svn.r5f609507 for OlexSys, GUI svn.r6408) 
;
_audit_update_record
;
2023-02-22 deposited with the CCDC.	2023-04-13 downloaded from the CCDC.
;
_cell_angle_alpha 90
_cell_angle_beta 102.88(3)
_cell_angle_gamma 90
_cell_formula_units_Z 4
_cell_length_a 11.728(2)
_cell_length_b 26.813(5)
_cell_length_c 17.242(3)
_cell_measurement_reflns_used 625
_cell_measurement_temperature 170
_cell_measurement_theta_max 27.89
_cell_measurement_theta_min 1.48
_cell_volume 5285.5(17)
_computing_cell_refinement 'X-Area Recipe 1.33.0.0 (STOE & Cie, 2015)'
_computing_data_collection 'X-Area WinXpose 2.0.22.0 (STOE & Cie, 2016)'
_computing_data_reduction 'X-Area 1.90 (STOE & Cie, 2020)'
_computing_molecular_graphics 'Olex2 1.3 (Dolomanov et al., 2009)'
_computing_publication_material 'Olex2 1.3 (Dolomanov et al., 2009)'
_computing_structure_refinement 'SHELXL 2018/3 (Sheldrick, 2015)'
_computing_structure_solution 'SHELXT  (Sheldrick, 2015)'
_diffrn_ambient_temperature 170
_diffrn_detector 'image plate (34 cm diameter)'
_diffrn_detector_area_resol_mean 6.67
_diffrn_detector_type 'STOE Imaging Plate'
_diffrn_measured_fraction_theta_full 0.999
_diffrn_measured_fraction_theta_max 1.000
_diffrn_measurement_device '2-circle diffractometer'
_diffrn_measurement_device_type 'STOE IPDS II'
_diffrn_measurement_method 'rotation method, \w scans'
_diffrn_radiation_collimation '0.5 mm diameter, monocapillary'
_diffrn_radiation_monochromator 'plane graphite'
_diffrn_radiation_polarisn_norm 0
_diffrn_radiation_type MoK\a
_diffrn_radiation_wavelength 0.71073
_diffrn_reflns_av_R_equivalents 0.0946
_diffrn_reflns_av_unetI/netI 0.0548
_diffrn_reflns_Laue_measured_fraction_full 0.999
_diffrn_reflns_Laue_measured_fraction_max 1.000
_diffrn_reflns_limit_h_max 14
_diffrn_reflns_limit_h_min -13
_diffrn_reflns_limit_k_max 33
_diffrn_reflns_limit_k_min -31
_diffrn_reflns_limit_l_max 21
_diffrn_reflns_limit_l_min -21
_diffrn_reflns_number 44794
_diffrn_reflns_point_group_measured_fraction_full 0.999
_diffrn_reflns_point_group_measured_fraction_max 1.000
_diffrn_reflns_theta_full 25.242
_diffrn_reflns_theta_max 25.998
_diffrn_reflns_theta_min 1.519
_diffrn_source 'sealed X-ray tube, 12 x 0.4 mm long-fine focus'
_diffrn_source_type 'Incoatec I\ms'
_exptl_absorpt_coefficient_mu 2.862
_exptl_absorpt_correction_T_max 0.5953
_exptl_absorpt_correction_T_min 0.2648
_exptl_absorpt_correction_type integration
_exptl_absorpt_process_details 'X-RED32 1.57 (STOE & Cie, 2011)'
_exptl_crystal_colour colourless
_exptl_crystal_colour_primary colourless
_exptl_crystal_density_diffrn 1.467
_exptl_crystal_description needle
_exptl_crystal_F_000 2332
_exptl_crystal_size_max 0.4
_exptl_crystal_size_mid 0.25
_exptl_crystal_size_min 0.15
_refine_diff_density_max 2.070
_refine_diff_density_min -1.889
_refine_diff_density_rms 0.137
_refine_ls_extinction_method none
_refine_ls_goodness_of_fit_ref 1.103
_refine_ls_hydrogen_treatment mixed
_refine_ls_matrix_type full
_refine_ls_number_parameters 598
_refine_ls_number_reflns 10384
_refine_ls_number_restraints 136
_refine_ls_restrained_S_all 1.100
_refine_ls_R_factor_all 0.0693
_refine_ls_R_factor_gt 0.0591
_refine_ls_shift/su_max 0.001
_refine_ls_shift/su_mean 0.000
_refine_ls_structure_factor_coef Fsqd
_refine_ls_weighting_details 'w=1/[\s^2^(Fo^2^)+(0.0365P)^2^+35.0411P] where P=(Fo^2^+2Fc^2^)/3'
_refine_ls_weighting_scheme calc
_refine_ls_wR_factor_gt 0.1385
_refine_ls_wR_factor_ref 0.1456
_reflns_Friedel_coverage 0.000
_reflns_number_gt 8814
_reflns_number_total 10384
_reflns_threshold_expression 'I > 2\s(I)'
_cod_data_source_file d3cc00874f18.cif
_cod_data_source_block frerk_xshape
_cod_depositor_comments 'Adding full bibliography for 7131557--7131558.cif.'
_cod_original_cell_volume 5285.5(19)
_cod_original_formula_sum 'C53.50 H50 B F6 P5 Pt'
_cod_database_code 7131558
_shelx_shelxl_version_number 2018/3
_shelx_space_group_comment
; 
The symmetry employed for this shelxl refinement is uniquely defined 
by the following loop, which should always be used as a source of 
symmetry information in preference to the above space-group names. 
They are only intended as comments. 
;
_shelx_estimated_absorpt_t_max 0.673
_shelx_estimated_absorpt_t_min 0.394
_olex2_refinement_description
; 
1. Fixed Uiso 
 At 1.2 times of: 
  All C(H) groups, All C(H,H) groups 
 At 1.5 times of: 
  All C(H,H,H) groups 
2. Restrained distances 
 C7S-C1S 
 1.51 with sigma of 0.02 
 C1S-C2S = C1S-C6S = C3S-C4S 
 1.39 with sigma of 0.02 
 C2S-C3S = C4S-C5S = C5S-C6S 
 1.38 with sigma of 0.02 
 C1S-C3S 
 2.42 with sigma of 0.04 
 C2S-C4S 
 2.39 with sigma of 0.04 
 C7S-C2S = C7S-C6S 
 2.52 with sigma of 0.04 
 C1S-C5S 
 2.41 with sigma of 0.04 
 C3S-C5S = C4S-C6S 
 2.4 with sigma of 0.04 
 C1S-C2S \\sim C2S-C3S \\sim C3S-C4S \\sim C4S-C5S \\sim C5S-C6S \\sim C6S-C1S 
 with sigma of 0.02 
 C1S-C5S \\sim C1S-C3S \\sim C6S-C4S \\sim C2S-C6S \\sim C3S-C5S \\sim C2S-C4S 
 with sigma of 0.04 
 C7S-C6S \\sim C7S-C2S 
 with sigma of 0.04 
3. Restrained planarity 
 C7S, C1S, C2S, C3S, C4S, C5S, C6S 
 with sigma of 0.1 
4. Uiso/Uaniso restraints and constraints 
C7S \\sim C1S \\sim C2S \\sim C3S \\sim C4S \\sim C5S \\sim C6S: within 2A with 
sigma of 0.04 and sigma for terminal atoms of 0.08 within 2A 
Uanis(C1A) = Uanis(C2A) = Uanis(C3A) = Uanis(C4A) = Uanis(C5A) = Uanis(C6A) 
5. Rigid body (RIGU) restrains 
 C7S, C1S, C2S, C3S, C4S, C5S, C6S 
 with sigma for 1-2 distances of 0.004 and sigma for 1-3 distances of 0.004 
6. Others 
 Fixed Sof: C7S(0.5) H7SA(0.5) H7SB(0.5) H7SC(0.5) C1S(0.5) C2S(0.5) H2S(0.5) 
 C3S(0.5) H3S(0.5) C4S(0.5) H4S(0.5) C5S(0.5) H5S(0.5) C6S(0.5) H6S(0.5) 
7.a Secondary CH2 refined with riding coordinates: 
 C2(H2A,H2B), C1(H1A,H1B) 
7.b Aromatic/amide H refined with riding coordinates: 
 C48A(H48A), C45A(H45A), C27A(H27A), C30A(H30A), C44A(H44A), C26A(H26A), 
 C47A(H47A), C46A(H46A), C38A(H38A), C18A(H18A), C29A(H29A), C20A(H20A), 
 C32A(H32A), C36A(H36A), C2A(H2AA), C3A(H3A), C4A(H4A), C5A(H5A), C6A(H6A), 
 C14A(H14A), C33A(H33A), C34A(H34A), C28A(H28A), C16A(H16A), C39A(H39A), 
 C22A(H22A), C12A(H12A), C24A(H24A), C15A(H15A), C17A(H17A), C23A(H23A), 
 C21A(H21A), C42A(H42A), C35A(H35A), C8A(H8A), C11A(H11A), C10A(H10A), C9A(H9A), 
  C40A(H40A), C41A(H41A), C2S(H2S), C3S(H3S), C4S(H4S), C5S(H5S), C6S(H6S) 
7.c Fitted hexagon refined as free rotating group: 
 C1A(C2A,C3A,C4A,C5A,C6A) 
7.d Idealised Me refined as rotating group: 
 C7S(H7SA,H7SB,H7SC) 
;
_olex2_submission_special_instructions 'No special instructions were received'

loop_
_space_group_symop_operation_xyz
'x, y, z'
'-x+1/2, y+1/2, -z+1/2'
'-x, -y, -z'
'x-1/2, -y-1/2, z-1/2'

loop_
_atom_site_label
_atom_site_type_symbol
_atom_site_fract_x
_atom_site_fract_y
_atom_site_fract_z
_atom_site_U_iso_or_equiv
_atom_site_adp_type
_atom_site_occupancy
_atom_site_site_symmetry_order
_atom_site_calc_flag
_atom_site_refinement_flags_posn
_atom_site_refinement_flags_adp
_atom_site_refinement_flags_occupancy
_atom_site_disorder_assembly
_atom_site_disorder_group
Pt1 Pt 0.36262(2) 0.67324(2) 0.46462(2) 0.04178(10) Uani 1 1 d . . . . .
P1 P 0.41422(16) 0.75569(7) 0.46672(13) 0.0451(4) Uani 1 1 d . . . . .
P3 P 0.30637(15) 0.59143(7) 0.46349(13) 0.0446(4) Uani 1 1 d . . . . .
P4 P 0.52122(15) 0.62228(8) 0.44101(13) 0.0458(4) Uani 1 1 d . . . . .
P2 P 0.19890(16) 0.76134(8) 0.52477(13) 0.0476(5) Uani 1 1 d . . . . .
P5 P 0.5920(2) 0.60162(13) 0.76236(17) 0.0755(8) Uani 1 1 d . . . . .
F4 F 0.5607(6) 0.5525(2) 0.7107(5) 0.102(2) Uani 1 1 d . . . . .
F5 F 0.7163(5) 0.6032(3) 0.7393(4) 0.106(2) Uani 1 1 d . . . . .
F1 F 0.6213(6) 0.6542(3) 0.8093(4) 0.106(2) Uani 1 1 d . . . . .
F2 F 0.4690(5) 0.6008(3) 0.7855(4) 0.108(2) Uani 1 1 d . . . . .
F6 F 0.5364(6) 0.6326(3) 0.6852(4) 0.0951(19) Uani 1 1 d . . . . .
C25A C 0.2418(6) 0.5636(3) 0.5390(5) 0.0494(18) Uani 1 1 d . . . . .
C43A C 0.6771(6) 0.6193(3) 0.4855(5) 0.0447(17) Uani 1 1 d . . . . .
C48A C 0.7560(6) 0.6424(4) 0.4469(5) 0.060(2) Uani 1 1 d . . . . .
H48A H 0.728042 0.658971 0.397657 0.071 Uiso 1 1 calc R U . . .
C19A C 0.0580(6) 0.7921(3) 0.5102(5) 0.0526(19) Uani 1 1 d . . . . .
C31A C 0.2191(6) 0.5697(3) 0.3695(5) 0.0521(19) Uani 1 1 d . . . . .
C45A C 0.8413(7) 0.5948(4) 0.5902(5) 0.065(2) Uani 1 1 d . . . . .
H45A H 0.870588 0.578534 0.639501 0.079 Uiso 1 1 calc R U . . .
C27A C 0.2258(9) 0.5627(4) 0.6760(6) 0.076(3) Uani 1 1 d . . . . .
H27A H 0.243366 0.577412 0.727453 0.091 Uiso 1 1 calc R U . . .
C30A C 0.1721(7) 0.5215(3) 0.5249(5) 0.056(2) Uani 1 1 d . . . . .
H30A H 0.154127 0.506972 0.473310 0.068 Uiso 1 1 calc R U . . .
C13A C 0.2669(6) 0.7692(3) 0.6288(5) 0.0524(19) Uani 1 1 d . . . . .
F3 F 0.6480(8) 0.5735(5) 0.8391(5) 0.166(4) Uani 1 1 d . . . . .
C44A C 0.7212(6) 0.5966(4) 0.5588(5) 0.057(2) Uani 1 1 d . . . . .
H44A H 0.668952 0.582376 0.587515 0.069 Uiso 1 1 calc R U . . .
C2 C 0.4558(6) 0.5664(3) 0.4771(5) 0.0509(18) Uani 1 1 d . . . . .
H2A H 0.459397 0.536656 0.443708 0.061 Uiso 1 1 calc R U . . .
H2B H 0.491431 0.558761 0.533497 0.061 Uiso 1 1 calc R U . . .
C26A C 0.2713(7) 0.5830(4) 0.6155(5) 0.060(2) Uani 1 1 d . . . . .
H26A H 0.323451 0.610499 0.626417 0.072 Uiso 1 1 calc R U . . .
C7A C 0.5264(7) 0.7730(3) 0.5541(5) 0.055(2) Uani 1 1 d . . . . .
C47A C 0.8744(7) 0.6412(4) 0.4803(6) 0.061(2) Uani 1 1 d . . . . .
H47A H 0.927021 0.657809 0.454315 0.073 Uiso 1 1 calc R U . . .
C1 C 0.2886(6) 0.7964(3) 0.4703(5) 0.0512(18) Uani 1 1 d . . . . .
H1A H 0.315518 0.828067 0.498040 0.061 Uiso 1 1 calc R U . . .
H1B H 0.243803 0.804240 0.415897 0.061 Uiso 1 1 calc R U . . .
B1 B 0.1908(7) 0.6956(4) 0.4813(6) 0.052(2) Uani 1 1 d . . . . .
C46A C 0.9175(6) 0.6164(3) 0.5503(5) 0.058(2) Uani 1 1 d . . . . .
H46A H 0.999471 0.614270 0.571032 0.069 Uiso 1 1 calc R U . . .
C38A C 0.5641(8) 0.5640(4) 0.3147(6) 0.068(2) Uani 1 1 d . . . . .
H38A H 0.601094 0.540946 0.354159 0.082 Uiso 1 1 calc R U . . .
C18A C 0.3346(7) 0.7318(4) 0.6703(5) 0.064(2) Uani 1 1 d . . . . .
H18A H 0.341087 0.700641 0.645491 0.076 Uiso 1 1 calc R U . . .
C29A C 0.1279(7) 0.5001(4) 0.5862(6) 0.063(2) Uani 1 1 d . . . . .
H29A H 0.079736 0.471301 0.576117 0.076 Uiso 1 1 calc R U . . .
C20A C -0.0293(7) 0.7666(4) 0.5377(6) 0.066(2) Uani 1 1 d . . . . .
H20A H -0.011764 0.736004 0.565523 0.079 Uiso 1 1 calc R U . . .
C32A C 0.1117(7) 0.5916(4) 0.3410(6) 0.062(2) Uani 1 1 d . . . . .
H32A H 0.086640 0.617598 0.370838 0.075 Uiso 1 1 calc R U . . .
C36A C 0.2543(8) 0.5317(4) 0.3248(6) 0.070(2) Uani 1 1 d . . . . .
H36A H 0.327960 0.515957 0.342898 0.084 Uiso 1 1 calc R U . . .
C1A C 0.4695(6) 0.7782(3) 0.3828(4) 0.0977(17) Uani 1 1 d G . . . .
C2A C 0.4002(5) 0.8049(3) 0.3208(5) 0.0977(17) Uani 1 1 d G . . . .
H2AA H 0.322648 0.813867 0.322970 0.117 Uiso 1 1 calc R U . . .
C3A C 0.4445(5) 0.8186(3) 0.2555(4) 0.0977(17) Uani 1 1 d G . . . .
H3A H 0.397151 0.836875 0.213032 0.117 Uiso 1 1 calc R U . . .
C4A C 0.5580(6) 0.8055(3) 0.2522(4) 0.0977(17) Uani 1 1 d G . . . .
H4A H 0.588274 0.814856 0.207584 0.117 Uiso 1 1 calc R U . . .
C5A C 0.6273(5) 0.7788(3) 0.3143(5) 0.0977(17) Uani 1 1 d G . . . .
H5A H 0.704896 0.769829 0.312074 0.117 Uiso 1 1 calc R U . . .
C6A C 0.5830(5) 0.7651(3) 0.3796(4) 0.0977(17) Uani 1 1 d G . . . .
H6A H 0.630396 0.746821 0.422013 0.117 Uiso 1 1 calc R U . . .
C37A C 0.5172(6) 0.6084(3) 0.3375(5) 0.054(2) Uani 1 1 d . . . . .
C14A C 0.2546(9) 0.8142(4) 0.6679(6) 0.070(3) Uani 1 1 d . . . . .
H14A H 0.206865 0.839985 0.639992 0.084 Uiso 1 1 calc R U . . .
C33A C 0.0399(8) 0.5767(4) 0.2704(6) 0.075(3) Uani 1 1 d . . . . .
H33A H -0.033378 0.592669 0.251420 0.089 Uiso 1 1 calc R U . . .
C34A C 0.0745(9) 0.5390(4) 0.2279(6) 0.075(3) Uani 1 1 d . . . . .
H34A H 0.024307 0.527667 0.180080 0.090 Uiso 1 1 calc R U . . .
C28A C 0.1543(8) 0.5208(4) 0.6612(6) 0.070(3) Uani 1 1 d . . . . .
H28A H 0.123716 0.506484 0.702750 0.084 Uiso 1 1 calc R U . . .
C16A C 0.3812(9) 0.7842(5) 0.7851(7) 0.083(3) Uani 1 1 d . . . . .
H16A H 0.421943 0.789480 0.838561 0.100 Uiso 1 1 calc R U . . .
C39A C 0.5568(11) 0.5537(5) 0.2362(7) 0.091(3) Uani 1 1 d . . . . .
H39A H 0.588568 0.523604 0.221006 0.109 Uiso 1 1 calc R U . . .
C22A C -0.1655(10) 0.8326(5) 0.4842(8) 0.098(4) Uani 1 1 d . . . . .
H22A H -0.241220 0.846987 0.475699 0.117 Uiso 1 1 calc R U . . .
C12A C 0.5790(8) 0.7361(5) 0.6050(6) 0.080(3) Uani 1 1 d . . . . .
H12A H 0.560621 0.702136 0.592020 0.097 Uiso 1 1 calc R U . . .
C24A C 0.0325(8) 0.8376(4) 0.4703(6) 0.071(3) Uani 1 1 d . . . . .
H24A H 0.091342 0.855454 0.451847 0.085 Uiso 1 1 calc R U . . .
C15A C 0.3104(11) 0.8215(5) 0.7454(7) 0.089(3) Uani 1 1 d . . . . .
H15A H 0.300658 0.851764 0.771739 0.106 Uiso 1 1 calc R U . . .
C17A C 0.3940(8) 0.7398(5) 0.7491(6) 0.082(3) Uani 1 1 d . . . . .
H17A H 0.442879 0.714541 0.777499 0.099 Uiso 1 1 calc R U . . .
C23A C -0.0802(9) 0.8560(5) 0.4582(6) 0.085(3) Uani 1 1 d . . . . .
H23A H -0.097920 0.886582 0.430266 0.102 Uiso 1 1 calc R U . . .
C21A C -0.1428(8) 0.7864(5) 0.5242(7) 0.088(4) Uani 1 1 d . . . . .
H21A H -0.203186 0.769109 0.541554 0.105 Uiso 1 1 calc R U . . .
C42A C 0.4649(8) 0.6419(5) 0.2791(6) 0.077(3) Uani 1 1 d . . . . .
H42A H 0.432791 0.672020 0.293700 0.092 Uiso 1 1 calc R U . . .
C35A C 0.1822(10) 0.5173(4) 0.2546(6) 0.078(3) Uani 1 1 d . . . . .
H35A H 0.207133 0.491869 0.223787 0.094 Uiso 1 1 calc R U . . .
C8A C 0.5562(9) 0.8227(4) 0.5707(9) 0.090(4) Uani 1 1 d . . . . .
H8A H 0.522960 0.848498 0.534986 0.108 Uiso 1 1 calc R U . . .
C11A C 0.6583(10) 0.7476(7) 0.6751(7) 0.109(5) Uani 1 1 d . . . . .
H11A H 0.693739 0.721905 0.710261 0.131 Uiso 1 1 calc R U . . .
C10A C 0.6843(11) 0.7953(9) 0.6926(9) 0.125(7) Uani 1 1 d . . . . .
H10A H 0.736860 0.803303 0.741411 0.150 Uiso 1 1 calc R U . . .
C9A C 0.6368(11) 0.8335(6) 0.6416(11) 0.114(6) Uani 1 1 d . . . . .
H9A H 0.658852 0.867059 0.654677 0.137 Uiso 1 1 calc R U . . .
C40A C 0.5026(10) 0.5875(6) 0.1786(7) 0.098(4) Uani 1 1 d . . . . .
H40A H 0.495488 0.580000 0.123864 0.118 Uiso 1 1 calc R U . . .
C41A C 0.4591(10) 0.6318(6) 0.2005(7) 0.101(4) Uani 1 1 d . . . . .
H41A H 0.425143 0.655447 0.160986 0.122 Uiso 1 1 calc R U . . .
H1C H 0.148(7) 0.708(3) 0.416(5) 0.06(2) Uiso 1 1 d . . . . .
H1D H 0.149(6) 0.666(3) 0.516(4) 0.041(19) Uiso 1 1 d . . . . .
C7S C -0.164(2) 1.0160(11) 0.4818(18) 0.180(13) Uani 0.5 1 d D U P . .
H7SA H -0.177182 1.047386 0.451985 0.271 Uiso 0.5 1 calc R U P . .
H7SB H -0.096961 0.998562 0.468668 0.271 Uiso 0.5 1 calc R U P . .
H7SC H -0.146680 1.023171 0.538997 0.271 Uiso 0.5 1 calc R U P . .
C1S C -0.268(2) 0.9846(8) 0.4607(11) 0.158(10) Uani 0.5 1 d D U P . .
C2S C -0.338(3) 0.9766(11) 0.5128(13) 0.192(12) Uani 0.5 1 d D U P . .
H2S H -0.313844 0.988694 0.565782 0.230 Uiso 0.5 1 calc R U P . .
C3S C -0.441(3) 0.9516(13) 0.4903(17) 0.201(12) Uani 0.5 1 d D U P . .
H3S H -0.494081 0.951562 0.524414 0.241 Uiso 0.5 1 calc R U P . .
C4S C -0.469(2) 0.9264(10) 0.4195(16) 0.164(10) Uani 0.5 1 d D U P . .
H4S H -0.538082 0.906782 0.405411 0.196 Uiso 0.5 1 calc R U P . .
C5S C -0.393(2) 0.9307(9) 0.3702(12) 0.146(10) Uani 0.5 1 d D U P . .
H5S H -0.403101 0.910507 0.323981 0.175 Uiso 0.5 1 calc R U P . .
C6S C -0.304(2) 0.9642(10) 0.3876(11) 0.138(9) Uani 0.5 1 d D U P . .
H6S H -0.265759 0.973588 0.346742 0.166 Uiso 0.5 1 calc R U P . .

loop_
_atom_site_aniso_label
_atom_site_aniso_U_11
_atom_site_aniso_U_22
_atom_site_aniso_U_33
_atom_site_aniso_U_23
_atom_site_aniso_U_13
_atom_site_aniso_U_12
Pt1 0.02615(13) 0.04685(17) 0.05520(18) 0.00252(13) 0.01515(11) 0.00111(11)
P1 0.0332(9) 0.0469(10) 0.0603(12) -0.0013(9) 0.0212(8) -0.0009(8)
P3 0.0297(8) 0.0484(10) 0.0586(11) 0.0030(9) 0.0163(8) -0.0005(8)
P4 0.0301(8) 0.0493(11) 0.0624(12) 0.0058(9) 0.0199(8) 0.0052(8)
P2 0.0329(9) 0.0579(12) 0.0570(11) -0.0003(9) 0.0203(8) 0.0042(8)
P5 0.0512(13) 0.112(2) 0.0662(15) -0.0091(15) 0.0204(12) -0.0043(14)
F4 0.112(5) 0.083(4) 0.125(6) -0.018(4) 0.054(5) -0.005(4)
F5 0.053(3) 0.186(8) 0.081(4) -0.025(4) 0.024(3) -0.005(4)
F1 0.071(4) 0.146(6) 0.101(5) -0.042(5) 0.022(4) -0.031(4)
F2 0.069(4) 0.159(7) 0.111(5) -0.040(5) 0.050(4) -0.035(4)
F6 0.086(4) 0.108(5) 0.085(4) 0.007(4) 0.004(3) -0.004(4)
C25A 0.033(3) 0.053(4) 0.065(5) 0.004(4) 0.018(3) 0.000(3)
C43A 0.029(3) 0.052(4) 0.058(4) -0.005(3) 0.020(3) 0.002(3)
C48A 0.035(4) 0.081(6) 0.066(5) 0.020(5) 0.018(4) 0.003(4)
C19A 0.036(4) 0.072(5) 0.055(4) 0.004(4) 0.021(3) 0.013(4)
C31A 0.039(4) 0.055(5) 0.067(5) 0.001(4) 0.021(4) -0.006(3)
C45A 0.045(4) 0.095(7) 0.053(5) 0.010(5) 0.003(4) -0.002(4)
C27A 0.069(6) 0.101(8) 0.057(5) 0.001(5) 0.012(5) -0.018(6)
C30A 0.045(4) 0.063(5) 0.066(5) 0.001(4) 0.022(4) -0.011(4)
C13A 0.039(4) 0.067(5) 0.060(5) -0.007(4) 0.027(4) -0.004(4)
F3 0.123(7) 0.277(13) 0.105(6) 0.085(7) 0.041(5) 0.055(8)
C44A 0.033(4) 0.087(6) 0.055(5) 0.004(4) 0.015(3) -0.004(4)
C2 0.039(4) 0.050(4) 0.068(5) 0.008(4) 0.020(4) 0.008(3)
C26A 0.051(4) 0.075(6) 0.054(5) 0.003(4) 0.012(4) -0.015(4)
C7A 0.037(4) 0.067(5) 0.070(5) -0.014(4) 0.027(4) -0.008(4)
C47A 0.034(4) 0.076(6) 0.077(6) 0.009(5) 0.020(4) -0.005(4)
C1 0.043(4) 0.055(5) 0.062(5) -0.001(4) 0.024(4) 0.005(3)
B1 0.023(3) 0.061(5) 0.075(6) -0.001(5) 0.018(4) 0.006(4)
C46A 0.031(3) 0.077(6) 0.066(5) -0.009(4) 0.012(3) 0.001(4)
C38A 0.068(6) 0.079(6) 0.062(5) -0.002(5) 0.024(5) 0.008(5)
C18A 0.049(4) 0.086(7) 0.060(5) -0.011(5) 0.019(4) 0.011(4)
C29A 0.050(5) 0.068(6) 0.075(6) 0.007(5) 0.021(4) -0.018(4)
C20A 0.044(4) 0.082(6) 0.078(6) 0.012(5) 0.030(4) 0.015(4)
C32A 0.049(5) 0.067(6) 0.068(5) -0.012(4) 0.005(4) 0.003(4)
C36A 0.058(5) 0.080(7) 0.074(6) -0.005(5) 0.016(5) 0.008(5)
C1A 0.069(3) 0.138(4) 0.102(4) 0.040(3) 0.053(3) 0.023(3)
C2A 0.069(3) 0.138(4) 0.102(4) 0.040(3) 0.053(3) 0.023(3)
C3A 0.069(3) 0.138(4) 0.102(4) 0.040(3) 0.053(3) 0.023(3)
C4A 0.069(3) 0.138(4) 0.102(4) 0.040(3) 0.053(3) 0.023(3)
C5A 0.069(3) 0.138(4) 0.102(4) 0.040(3) 0.053(3) 0.023(3)
C6A 0.069(3) 0.138(4) 0.102(4) 0.040(3) 0.053(3) 0.023(3)
C37A 0.033(4) 0.067(5) 0.065(5) 0.007(4) 0.014(3) 0.001(3)
C14A 0.083(7) 0.064(6) 0.070(6) -0.007(5) 0.033(5) -0.009(5)
C33A 0.052(5) 0.080(7) 0.085(7) -0.002(6) 0.001(5) 0.002(5)
C34A 0.074(6) 0.078(7) 0.071(6) -0.001(5) 0.010(5) -0.019(5)
C28A 0.050(5) 0.087(7) 0.077(6) 0.014(5) 0.022(4) -0.012(5)
C16A 0.063(6) 0.122(10) 0.072(7) -0.027(7) 0.029(5) -0.021(6)
C39A 0.095(8) 0.099(9) 0.085(8) -0.011(7) 0.031(7) 0.008(7)
C22A 0.064(6) 0.137(11) 0.104(9) 0.026(8) 0.044(6) 0.050(7)
C12A 0.055(5) 0.111(9) 0.076(7) 0.009(6) 0.014(5) -0.021(6)
C24A 0.061(5) 0.083(7) 0.078(6) 0.020(5) 0.035(5) 0.025(5)
C15A 0.094(8) 0.096(9) 0.086(8) -0.026(7) 0.042(7) -0.024(7)
C17A 0.055(5) 0.121(10) 0.074(7) 0.000(6) 0.019(5) 0.016(6)
C23A 0.072(6) 0.113(9) 0.080(7) 0.034(6) 0.039(6) 0.049(6)
C21A 0.045(5) 0.132(10) 0.097(8) 0.016(7) 0.040(5) 0.021(6)
C42A 0.056(5) 0.109(8) 0.064(6) 0.010(6) 0.010(5) 0.018(5)
C35A 0.084(7) 0.091(8) 0.061(6) -0.021(5) 0.017(5) -0.006(6)
C8A 0.054(5) 0.073(7) 0.149(11) -0.039(7) 0.035(7) -0.010(5)
C11A 0.060(6) 0.179(15) 0.081(8) 0.008(9) -0.001(6) -0.051(8)
C10A 0.058(7) 0.24(2) 0.083(9) -0.060(11) 0.024(6) -0.054(11)
C9A 0.062(7) 0.134(13) 0.152(14) -0.088(11) 0.038(8) -0.033(8)
C40A 0.071(7) 0.166(13) 0.055(6) -0.018(7) 0.009(5) -0.006(8)
C41A 0.073(7) 0.168(14) 0.060(6) 0.015(8) 0.010(5) 0.034(8)
C7S 0.21(3) 0.20(3) 0.15(3) 0.00(2) 0.09(2) 0.075(19)
C1S 0.23(3) 0.17(2) 0.105(14) 0.028(14) 0.097(16) 0.080(17)
C2S 0.30(3) 0.21(3) 0.110(16) 0.003(17) 0.132(19) 0.02(2)
C3S 0.31(3) 0.18(3) 0.154(19) 0.015(18) 0.14(2) 0.02(2)
C4S 0.27(3) 0.108(18) 0.139(18) 0.050(15) 0.098(18) 0.066(18)
C5S 0.24(3) 0.107(17) 0.109(15) 0.063(13) 0.075(16) 0.108(15)
C6S 0.21(2) 0.14(2) 0.086(12) 0.043(13) 0.083(15) 0.108(15)

loop_
_atom_type_symbol
_atom_type_description
_atom_type_scat_dispersion_real
_atom_type_scat_dispersion_imag
_atom_type_scat_source
C C 0.0033 0.0016 'International Tables Vol C Tables 4.2.6.8 and 6.1.1.4'
H H 0.0000 0.0000 'International Tables Vol C Tables 4.2.6.8 and 6.1.1.4'
B B 0.0013 0.0007 'International Tables Vol C Tables 4.2.6.8 and 6.1.1.4'
F F 0.0171 0.0103 'International Tables Vol C Tables 4.2.6.8 and 6.1.1.4'
P P 0.1023 0.0942 'International Tables Vol C Tables 4.2.6.8 and 6.1.1.4'
Pt Pt -1.7033 8.3905 'International Tables Vol C Tables 4.2.6.8 and 6.1.1.4'

loop_
_geom_angle_atom_site_label_1
_geom_angle_atom_site_label_2
_geom_angle_atom_site_label_3
_geom_angle
_geom_angle_site_symmetry_1
_geom_angle_site_symmetry_3
_geom_angle_publ_flag
P1 Pt1 P4 109.76(7) . . ?
P3 Pt1 P1 178.43(6) . . ?
P3 Pt1 P4 71.80(7) . . ?
B1 Pt1 P1 88.9(3) . . ?
B1 Pt1 P3 89.5(3) . . ?
B1 Pt1 P4 161.2(3) . . ?
C7A P1 Pt1 113.4(3) . . ?
C7A P1 C1 104.8(4) . . ?
C1 P1 Pt1 111.2(3) . . ?
C1A P1 Pt1 116.6(3) . . ?
C1A P1 C7A 104.7(4) . . ?
C1A P1 C1 105.0(4) . . ?
C25A P3 Pt1 123.8(3) . . ?
C25A P3 C31A 105.6(4) . . ?
C25A P3 C2 107.3(4) . . ?
C31A P3 Pt1 114.9(3) . . ?
C31A P3 C2 109.2(4) . . ?
C2 P3 Pt1 94.8(3) . . ?
C43A P4 Pt1 133.9(3) . . ?
C43A P4 C2 106.0(4) . . ?
C2 P4 Pt1 90.5(2) . . ?
C37A P4 Pt1 115.5(3) . . ?
C37A P4 C43A 102.0(3) . . ?
C37A P4 C2 104.1(4) . . ?
C19A P2 C1 107.8(4) . . ?
C19A P2 B1 113.7(4) . . ?
C13A P2 C19A 105.8(4) . . ?
C13A P2 C1 105.9(4) . . ?
C13A P2 B1 118.0(4) . . ?
C1 P2 B1 105.0(4) . . ?
F4 P5 F5 89.5(4) . . ?
F4 P5 F1 175.8(5) . . ?
F5 P5 F1 89.8(4) . . ?
F2 P5 F4 91.2(4) . . ?
F2 P5 F5 179.2(5) . . ?
F2 P5 F1 89.5(4) . . ?
F2 P5 F6 89.6(4) . . ?
F6 P5 F4 87.9(4) . . ?
F6 P5 F5 90.2(4) . . ?
F6 P5 F1 88.0(4) . . ?
F3 P5 F4 94.4(6) . . ?
F3 P5 F5 89.3(4) . . ?
F3 P5 F1 89.7(6) . . ?
F3 P5 F2 90.9(5) . . ?
F3 P5 F6 177.6(6) . . ?
C30A C25A P3 122.5(7) . . ?
C30A C25A C26A 119.1(8) . . ?
C26A C25A P3 118.3(6) . . ?
C48A C43A P4 119.3(6) . . ?
C44A C43A P4 122.4(5) . . ?
C44A C43A C48A 118.3(7) . . ?
C43A C48A H48A 119.9 . . ?
C47A C48A C43A 120.2(8) . . ?
C47A C48A H48A 119.9 . . ?
C20A C19A P2 116.3(7) . . ?
C20A C19A C24A 120.0(7) . . ?
C24A C19A P2 123.6(6) . . ?
C32A C31A P3 118.1(7) . . ?
C32A C31A C36A 118.3(8) . . ?
C36A C31A P3 123.6(7) . . ?
C44A C45A H45A 119.8 . . ?
C46A C45A H45A 119.8 . . ?
C46A C45A C44A 120.4(8) . . ?
C26A C27A H27A 120.1 . . ?
C26A C27A C28A 119.8(9) . . ?
C28A C27A H27A 120.1 . . ?
C25A C30A H30A 119.9 . . ?
C25A C30A C29A 120.3(8) . . ?
C29A C30A H30A 119.9 . . ?
C18A C13A P2 120.6(7) . . ?
C18A C13A C14A 119.0(9) . . ?
C14A C13A P2 120.4(7) . . ?
C43A C44A H44A 119.8 . . ?
C45A C44A C43A 120.4(7) . . ?
C45A C44A H44A 119.8 . . ?
P3 C2 P4 96.6(4) . . ?
P3 C2 H2A 112.4 . . ?
P3 C2 H2B 112.4 . . ?
P4 C2 H2A 112.4 . . ?
P4 C2 H2B 112.4 . . ?
H2A C2 H2B 110.0 . . ?
C25A C26A H26A 119.6 . . ?
C27A C26A C25A 120.8(8) . . ?
C27A C26A H26A 119.6 . . ?
C12A C7A P1 118.8(7) . . ?
C12A C7A C8A 120.1(10) . . ?
C8A C7A P1 121.0(9) . . ?
C48A C47A H47A 119.4 . . ?
C46A C47A C48A 121.1(8) . . ?
C46A C47A H47A 119.4 . . ?
P1 C1 H1A 110.6 . . ?
P1 C1 H1B 110.6 . . ?
P2 C1 P1 105.6(4) . . ?
P2 C1 H1A 110.6 . . ?
P2 C1 H1B 110.6 . . ?
H1A C1 H1B 108.8 . . ?
Pt1 B1 H1C 99(4) . . ?
Pt1 B1 H1D 113(4) . . ?
P2 B1 Pt1 109.8(4) . . ?
P2 B1 H1C 95(4) . . ?
P2 B1 H1D 114(4) . . ?
H1C B1 H1D 123(5) . . ?
C45A C46A C47A 119.5(7) . . ?
C45A C46A H46A 120.3 . . ?
C47A C46A H46A 120.3 . . ?
C37A C38A H38A 119.8 . . ?
C39A C38A H38A 119.8 . . ?
C39A C38A C37A 120.5(10) . . ?
C13A C18A H18A 120.0 . . ?
C13A C18A C17A 119.9(9) . . ?
C17A C18A H18A 120.0 . . ?
C30A C29A H29A 120.0 . . ?
C28A C29A C30A 120.1(8) . . ?
C28A C29A H29A 120.0 . . ?
C19A C20A H20A 120.1 . . ?
C19A C20A C21A 119.8(9) . . ?
C21A C20A H20A 120.1 . . ?
C31A C32A H32A 119.3 . . ?
C33A C32A C31A 121.5(9) . . ?
C33A C32A H32A 119.3 . . ?
C31A C36A H36A 120.2 . . ?
C35A C36A C31A 119.7(9) . . ?
C35A C36A H36A 120.2 . . ?
C2A C1A P1 122.2(4) . . ?
C2A C1A C6A 120.0 . . ?
C6A C1A P1 117.6(4) . . ?
C1A C2A H2AA 120.0 . . ?
C3A C2A C1A 120.0 . . ?
C3A C2A H2AA 120.0 . . ?
C2A C3A H3A 120.0 . . ?
C2A C3A C4A 120.0 . . ?
C4A C3A H3A 120.0 . . ?
C3A C4A H4A 120.0 . . ?
C3A C4A C5A 120.0 . . ?
C5A C4A H4A 120.0 . . ?
C4A C5A H5A 120.0 . . ?
C6A C5A C4A 120.0 . . ?
C6A C5A H5A 120.0 . . ?
C1A C6A H6A 120.0 . . ?
C5A C6A C1A 120.0 . . ?
C5A C6A H6A 120.0 . . ?
C38A C37A P4 121.6(7) . . ?
C42A C37A P4 119.6(7) . . ?
C42A C37A C38A 118.8(9) . . ?
C13A C14A H14A 119.5 . . ?
C15A C14A C13A 120.9(11) . . ?
C15A C14A H14A 119.5 . . ?
C32A C33A H33A 120.2 . . ?
C34A C33A C32A 119.6(9) . . ?
C34A C33A H33A 120.2 . . ?
C33A C34A H34A 120.1 . . ?
C33A C34A C35A 119.7(10) . . ?
C35A C34A H34A 120.1 . . ?
C27A C28A H28A 120.1 . . ?
C29A C28A C27A 119.8(9) . . ?
C29A C28A H28A 120.1 . . ?
C15A C16A H16A 119.3 . . ?
C17A C16A H16A 119.3 . . ?
C17A C16A C15A 121.4(11) . . ?
C38A C39A H39A 120.2 . . ?
C38A C39A C40A 119.6(11) . . ?
C40A C39A H39A 120.2 . . ?
C23A C22A H22A 120.0 . . ?
C23A C22A C21A 120.0(9) . . ?
C21A C22A H22A 120.0 . . ?
C7A C12A H12A 119.5 . . ?
C7A C12A C11A 121.0(12) . . ?
C11A C12A H12A 119.5 . . ?
C19A C24A H24A 120.8 . . ?
C23A C24A C19A 118.5(9) . . ?
C23A C24A H24A 120.8 . . ?
C14A C15A C16A 119.1(11) . . ?
C14A C15A H15A 120.4 . . ?
C16A C15A H15A 120.4 . . ?
C18A C17A H17A 120.2 . . ?
C16A C17A C18A 119.6(11) . . ?
C16A C17A H17A 120.2 . . ?
C22A C23A C24A 122.8(10) . . ?
C22A C23A H23A 118.6 . . ?
C24A C23A H23A 118.6 . . ?
C20A C21A C22A 118.8(10) . . ?
C20A C21A H21A 120.6 . . ?
C22A C21A H21A 120.6 . . ?
C37A C42A H42A 119.7 . . ?
C41A C42A C37A 120.7(11) . . ?
C41A C42A H42A 119.7 . . ?
C36A C35A C34A 121.2(10) . . ?
C36A C35A H35A 119.4 . . ?
C34A C35A H35A 119.4 . . ?
C7A C8A H8A 121.0 . . ?
C7A C8A C9A 117.9(13) . . ?
C9A C8A H8A 121.0 . . ?
C12A C11A H11A 120.4 . . ?
C10A C11A C12A 119.1(15) . . ?
C10A C11A H11A 120.4 . . ?
C11A C10A H10A 119.1 . . ?
C11A C10A C9A 121.8(13) . . ?
C9A C10A H10A 119.1 . . ?
C8A C9A H9A 120.0 . . ?
C10A C9A C8A 120.1(13) . . ?
C10A C9A H9A 120.0 . . ?
C39A C40A H40A 119.8 . . ?
C41A C40A C39A 120.3(11) . . ?
C41A C40A H40A 119.8 . . ?
C42A C41A C40A 120.0(12) . . ?
C42A C41A H41A 120.0 . . ?
C40A C41A H41A 120.0 . . ?
H7SA C7S H7SB 109.5 . . ?
H7SA C7S H7SC 109.5 . . ?
H7SB C7S H7SC 109.5 . . ?
C1S C7S H7SA 109.5 . . ?
C1S C7S H7SB 109.5 . . ?
C1S C7S H7SC 109.5 . . ?
C2S C1S C7S 121.2(15) . . ?
C6S C1S C7S 122.4(15) . . ?
C6S C1S C2S 116.3(14) . . ?
C1S C2S H2S 119.5 . . ?
C1S C2S C3S 121.0(15) . . ?
C3S C2S H2S 119.5 . . ?
C2S C3S H3S 119.3 . . ?
C2S C3S C4S 121.4(15) . . ?
C4S C3S H3S 119.3 . . ?
C3S C4S H4S 121.6 . . ?
C5S C4S C3S 116.8(14) . . ?
C5S C4S H4S 121.6 . . ?
C4S C5S H5S 120.1 . . ?
C6S C5S C4S 119.7(14) . . ?
C6S C5S H5S 120.1 . . ?
C1S C6S C5S 122.5(14) . . ?
C1S C6S H6S 118.7 . . ?
C5S C6S H6S 118.7 . . ?

loop_
_geom_bond_atom_site_label_1
_geom_bond_atom_site_label_2
_geom_bond_distance
_geom_bond_site_symmetry_2
_geom_bond_publ_flag
Pt1 P1 2.290(2) . ?
Pt1 P3 2.289(2) . ?
Pt1 P4 2.4145(18) . ?
Pt1 B1 2.181(7) . ?
P1 C7A 1.825(9) . ?
P1 C1 1.846(7) . ?
P1 C1A 1.815(5) . ?
P3 C25A 1.808(8) . ?
P3 C31A 1.809(9) . ?
P3 C2 1.843(7) . ?
P4 C43A 1.820(7) . ?
P4 C2 1.853(8) . ?
P4 C37A 1.813(9) . ?
P2 C19A 1.814(7) . ?
P2 C13A 1.805(9) . ?
P2 C1 1.821(8) . ?
P2 B1 1.910(10) . ?
P5 F4 1.587(7) . ?
P5 F5 1.595(6) . ?
P5 F1 1.625(8) . ?
P5 F2 1.580(6) . ?
P5 F6 1.581(7) . ?
P5 F3 1.537(8) . ?
C25A C30A 1.383(11) . ?
C25A C26A 1.387(12) . ?
C43A C48A 1.399(10) . ?
C43A C44A 1.393(11) . ?
C48A H48A 0.9500 . ?
C48A C47A 1.380(11) . ?
C19A C20A 1.399(11) . ?
C19A C24A 1.400(12) . ?
C31A C32A 1.378(11) . ?
C31A C36A 1.394(12) . ?
C45A H45A 0.9500 . ?
C45A C44A 1.393(11) . ?
C45A C46A 1.371(12) . ?
C27A H27A 0.9500 . ?
C27A C26A 1.385(12) . ?
C27A C28A 1.392(14) . ?
C30A H30A 0.9500 . ?
C30A C29A 1.400(11) . ?
C13A C18A 1.376(12) . ?
C13A C14A 1.407(12) . ?
C44A H44A 0.9500 . ?
C2 H2A 0.9900 . ?
C2 H2B 0.9900 . ?
C26A H26A 0.9500 . ?
C7A C12A 1.376(14) . ?
C7A C8A 1.391(13) . ?
C47A H47A 0.9500 . ?
C47A C46A 1.372(12) . ?
C1 H1A 0.9900 . ?
C1 H1B 0.9900 . ?
B1 H1C 1.17(9) . ?
B1 H1D 1.17(7) . ?
C46A H46A 0.9500 . ?
C38A H38A 0.9500 . ?
C38A C37A 1.404(12) . ?
C38A C39A 1.366(14) . ?
C18A H18A 0.9500 . ?
C18A C17A 1.399(14) . ?
C29A H29A 0.9500 . ?
C29A C28A 1.378(13) . ?
C20A H20A 0.9500 . ?
C20A C21A 1.403(12) . ?
C32A H32A 0.9500 . ?
C32A C33A 1.376(13) . ?
C36A H36A 0.9500 . ?
C36A C35A 1.368(13) . ?
C1A C2A 1.3900 . ?
C1A C6A 1.3900 . ?
C2A H2AA 0.9500 . ?
C2A C3A 1.3900 . ?
C3A H3A 0.9500 . ?
C3A C4A 1.3900 . ?
C4A H4A 0.9500 . ?
C4A C5A 1.3900 . ?
C5A H5A 0.9500 . ?
C5A C6A 1.3900 . ?
C6A H6A 0.9500 . ?
C37A C42A 1.385(13) . ?
C14A H14A 0.9500 . ?
C14A C15A 1.365(15) . ?
C33A H33A 0.9500 . ?
C33A C34A 1.364(14) . ?
C34A H34A 0.9500 . ?
C34A C35A 1.373(15) . ?
C28A H28A 0.9500 . ?
C16A H16A 0.9500 . ?
C16A C15A 1.380(17) . ?
C16A C17A 1.364(16) . ?
C39A H39A 0.9500 . ?
C39A C40A 1.388(17) . ?
C22A H22A 0.9500 . ?
C22A C23A 1.340(16) . ?
C22A C21A 1.412(16) . ?
C12A H12A 0.9500 . ?
C12A C11A 1.386(15) . ?
C24A H24A 0.9500 . ?
C24A C23A 1.382(12) . ?
C15A H15A 0.9500 . ?
C17A H17A 0.9500 . ?
C23A H23A 0.9500 . ?
C21A H21A 0.9500 . ?
C42A H42A 0.9500 . ?
C42A C41A 1.368(15) . ?
C35A H35A 0.9500 . ?
C8A H8A 0.9500 . ?
C8A C9A 1.398(19) . ?
C11A H11A 0.9500 . ?
C11A C10A 1.33(2) . ?
C10A H10A 0.9500 . ?
C10A C9A 1.38(2) . ?
C9A H9A 0.9500 . ?
C40A H40A 0.9500 . ?
C40A C41A 1.380(18) . ?
C41A H41A 0.9500 . ?
C7S H7SA 0.9800 . ?
C7S H7SB 0.9800 . ?
C7S H7SC 0.9800 . ?
C7S C1S 1.463(17) . ?
C1S C2S 1.359(12) . ?
C1S C6S 1.354(12) . ?
C2S H2S 0.9500 . ?
C2S C3S 1.363(12) . ?
C3S H3S 0.9500 . ?
C3S C4S 1.370(12) . ?
C4S H4S 0.9500 . ?
C4S C5S 1.362(12) . ?
C5S H5S 0.9500 . ?
C5S C6S 1.361(12) . ?
C6S H6S 0.9500 . ?

loop_
_geom_torsion_atom_site_label_1
_geom_torsion_atom_site_label_2
_geom_torsion_atom_site_label_3
_geom_torsion_atom_site_label_4
_geom_torsion
_geom_torsion_site_symmetry_1
_geom_torsion_site_symmetry_2
_geom_torsion_site_symmetry_3
_geom_torsion_site_symmetry_4
_geom_torsion_publ_flag
Pt1 P1 C7A C12A 7.1(7) . . . . ?
Pt1 P1 C7A C8A -170.9(7) . . . . ?
Pt1 P1 C1 P2 31.1(5) . . . . ?
Pt1 P1 C1A C2A 100.6(5) . . . . ?
Pt1 P1 C1A C6A -75.4(5) . . . . ?
Pt1 P3 C25A C30A 156.5(6) . . . . ?
Pt1 P3 C25A C26A -28.8(8) . . . . ?
Pt1 P3 C31A C32A -62.9(7) . . . . ?
Pt1 P3 C31A C36A 117.7(7) . . . . ?
Pt1 P3 C2 P4 -21.4(3) . . . . ?
Pt1 P4 C43A C48A -99.7(7) . . . . ?
Pt1 P4 C43A C44A 77.2(8) . . . . ?
Pt1 P4 C2 P3 20.2(3) . . . . ?
Pt1 P4 C37A C38A -150.0(6) . . . . ?
Pt1 P4 C37A C42A 28.7(8) . . . . ?
P1 C7A C12A C11A -175.2(8) . . . . ?
P1 C7A C8A C9A 175.5(8) . . . . ?
P1 C1A C2A C3A -175.9(7) . . . . ?
P1 C1A C6A C5A 176.1(7) . . . . ?
P3 C25A C30A C29A 177.4(7) . . . . ?
P3 C25A C26A C27A -179.1(8) . . . . ?
P3 C31A C32A C33A -179.3(8) . . . . ?
P3 C31A C36A C35A 179.4(8) . . . . ?
P4 C43A C48A C47A 179.0(7) . . . . ?
P4 C43A C44A C45A 179.4(7) . . . . ?
P4 C37A C42A C41A -178.9(9) . . . . ?
P2 C19A C20A C21A -175.9(8) . . . . ?
P2 C19A C24A C23A 175.8(8) . . . . ?
P2 C13A C18A C17A 175.1(7) . . . . ?
P2 C13A C14A C15A -176.7(8) . . . . ?
C25A P3 C31A C32A 77.1(7) . . . . ?
C25A P3 C31A C36A -102.3(8) . . . . ?
C25A P3 C2 P4 -149.0(4) . . . . ?
C25A C30A C29A C28A -0.4(14) . . . . ?
C43A P4 C2 P3 156.5(4) . . . . ?
C43A P4 C37A C38A 57.5(8) . . . . ?
C43A P4 C37A C42A -123.7(7) . . . . ?
C43A C48A C47A C46A 1.7(15) . . . . ?
C48A C43A C44A C45A -3.6(13) . . . . ?
C48A C47A C46A C45A -3.7(15) . . . . ?
C19A P2 C13A C18A 143.7(7) . . . . ?
C19A P2 C13A C14A -38.5(8) . . . . ?
C19A P2 C1 P1 -166.5(4) . . . . ?
C19A C20A C21A C22A -1.4(17) . . . . ?
C19A C24A C23A C22A 1.1(19) . . . . ?
C31A P3 C25A C30A 21.1(8) . . . . ?
C31A P3 C25A C26A -164.2(7) . . . . ?
C31A P3 C2 P4 97.0(4) . . . . ?
C31A C32A C33A C34A 1.0(16) . . . . ?
C31A C36A C35A C34A -1.2(16) . . . . ?
C30A C25A C26A C27A -4.3(13) . . . . ?
C30A C29A C28A C27A -0.6(15) . . . . ?
C13A P2 C19A C20A -76.2(8) . . . . ?
C13A P2 C19A C24A 107.1(8) . . . . ?
C13A P2 C1 P1 80.6(5) . . . . ?
C13A C18A C17A C16A 2.1(14) . . . . ?
C13A C14A C15A C16A 1.1(15) . . . . ?
C44A C43A C48A C47A 1.9(13) . . . . ?
C44A C45A C46A C47A 1.9(15) . . . . ?
C2 P3 C25A C30A -95.3(7) . . . . ?
C2 P3 C25A C26A 79.4(7) . . . . ?
C2 P3 C31A C32A -167.9(7) . . . . ?
C2 P3 C31A C36A 12.7(9) . . . . ?
C2 P4 C43A C48A 153.5(7) . . . . ?
C2 P4 C43A C44A -29.5(8) . . . . ?
C2 P4 C37A C38A -52.6(8) . . . . ?
C2 P4 C37A C42A 126.2(7) . . . . ?
C26A C25A C30A C29A 2.8(13) . . . . ?
C26A C27A C28A C29A -0.9(16) . . . . ?
C7A P1 C1 P2 -91.9(5) . . . . ?
C7A P1 C1A C2A -133.1(6) . . . . ?
C7A P1 C1A C6A 50.9(6) . . . . ?
C7A C12A C11A C10A -0.6(17) . . . . ?
C7A C8A C9A C10A 0.1(17) . . . . ?
C1 P1 C7A C12A 128.7(7) . . . . ?
C1 P1 C7A C8A -49.4(8) . . . . ?
C1 P1 C1A C2A -23.0(6) . . . . ?
C1 P1 C1A C6A 161.0(5) . . . . ?
C1 P2 C19A C20A 170.8(7) . . . . ?
C1 P2 C19A C24A -5.8(9) . . . . ?
C1 P2 C13A C18A -102.0(7) . . . . ?
C1 P2 C13A C14A 75.8(7) . . . . ?
B1 P2 C19A C20A 54.9(8) . . . . ?
B1 P2 C19A C24A -121.8(9) . . . . ?
B1 P2 C13A C18A 15.1(8) . . . . ?
B1 P2 C13A C14A -167.0(6) . . . . ?
B1 P2 C1 P1 -44.9(5) . . . . ?
C46A C45A C44A C43A 1.7(15) . . . . ?
C38A C37A C42A C41A -0.1(15) . . . . ?
C38A C39A C40A C41A 1.7(19) . . . . ?
C18A C13A C14A C15A 1.2(13) . . . . ?
C20A C19A C24A C23A -0.7(15) . . . . ?
C32A C31A C36A C35A 0.0(14) . . . . ?
C32A C33A C34A C35A -2.2(16) . . . . ?
C36A C31A C32A C33A 0.1(14) . . . . ?
C1A P1 C7A C12A -121.1(7) . . . . ?
C1A P1 C7A C8A 60.9(8) . . . . ?
C1A P1 C1 P2 158.1(4) . . . . ?
C1A C2A C3A C4A 0.0 . . . . ?
C2A C1A C6A C5A 0.0 . . . . ?
C2A C3A C4A C5A 0.0 . . . . ?
C3A C4A C5A C6A 0.0 . . . . ?
C4A C5A C6A C1A 0.0 . . . . ?
C6A C1A C2A C3A 0.0 . . . . ?
C37A P4 C43A C48A 44.9(8) . . . . ?
C37A P4 C43A C44A -138.2(7) . . . . ?
C37A P4 C2 P3 -96.3(4) . . . . ?
C37A C38A C39A C40A 0.0(17) . . . . ?
C37A C42A C41A C40A 1.8(18) . . . . ?
C14A C13A C18A C17A -2.7(13) . . . . ?
C33A C34A C35A C36A 2.3(17) . . . . ?
C28A C27A C26A C25A 3.3(15) . . . . ?
C39A C38A C37A P4 178.0(8) . . . . ?
C39A C38A C37A C42A -0.8(14) . . . . ?
C39A C40A C41A C42A -3(2) . . . . ?
C12A C7A C8A C9A -2.5(14) . . . . ?
C12A C11A C10A C9A -2(2) . . . . ?
C24A C19A C20A C21A 0.9(15) . . . . ?
C15A C16A C17A C18A 0.2(16) . . . . ?
C17A C16A C15A C14A -1.8(16) . . . . ?
C23A C22A C21A C20A 2(2) . . . . ?
C21A C22A C23A C24A -2(2) . . . . ?
C8A C7A C12A C11A 2.8(14) . . . . ?
C11A C10A C9A C8A 2(2) . . . . ?
C7S C1S C2S C3S 173(2) . . . . ?
C7S C1S C6S C5S 172.7(19) . . . . ?
C1S C2S C3S C4S 11(5) . . . . ?
C2S C1S C6S C5S -11(3) . . . . ?
C2S C3S C4S C5S -5(5) . . . . ?
C3S C4S C5S C6S -9(4) . . . . ?
C4S C5S C6S C1S 17(4) . . . . ?
C6S C1S C2S C3S -3(3) . . . . ?
